data_1531967
loop_
_publ_author_name
'Obbade, S.'
'Dion, C.'
'Duvieubourg, L.'
'Saadi, M.'
'Abraham, F.'

_publ_section_title
;
 Synthesis and crystal structure of alpha- and beta-(Rb6 U5 V2 O23),a new
 layered compound
;
_journal_name_full 'Journal of Solid State Chemistry'
_journal_page_first 1
_journal_page_last 12
_journal_volume 173
_journal_year 2003
_chemical_formula_sum 'O23 Rb6 U5 V2'
_chemical_name_systematic 'Rb6 (U O2)5 (V O4)2 O5'
_space_group_IT_number 14
_symmetry_space_group_name_Hall '-P 2yn'
_symmetry_space_group_name_H-M 'P 1 21/n 1'
_cell_angle_alpha 90
_cell_angle_beta 90.23
_cell_angle_gamma 90
_cell_formula_units_Z 4
_cell_length_a 7.1635
_cell_length_b 14.079
_cell_length_c 24.965
_cell_volume 2517.823
_citation_journal_id_ASTM JSSCBI
_cod_data_source_file Obbade_JSSCBI_2003_1568.cif
_cod_data_source_block O23Rb6U5V2
_cod_original_sg_symbol_Hall '-P 2ybc (x-z,y,z)'
_cod_database_code 1531967

loop_
_symmetry_equiv_pos_as_xyz
x,y,z
-x+1/2,y+1/2,-z+1/2
-x,-y,-z
x-1/2,-y-1/2,z-1/2

loop_
_atom_site_label
_atom_site_type_symbol
_atom_site_fract_x
_atom_site_fract_y
_atom_site_fract_z
_atom_site_occupancy
_atom_site_U_iso_or_equiv
O21 O-2 0.818 0.3433 0.6935 1 0.0
O11 O-2 0.35 0.1522 -0.0589 1 0.0
U4 U+6 0.31574 0.19707 0.10343 1 0.0
O2 O-2 0.831 0.4433 0.895 1 0.0
Rb3 Rb+1 0.5 0 0 1 0.0
Rb1 Rb+1 0.4937 0.5335 -0.0808 1 0.0
O5 O-2 0.824 0.3528 0.0696 1 0.0
O12 O-2 0.633 0.1634 0.1256 1 0.0
O19 O-2 0.006 0.1936 0.1254 1 0.0
O14 O-2 0.853 0.0215 0.1728 1 0.0
U1 U+6 0.82487 0.22872 0.04327 1 0.0
O16 O-2 0.14 0.2375 0.029 1 0.0
O4 O-2 0.295 0.0738 0.0849 1 0.0
O8 O-2 0.816 0.1906 0.86 1 0.0
O9 O-2 0.324 0.3202 0.1282 1 0.0
V1 V+5 0.8228 0.1408 0.1671 1 0.0
Rb4 Rb+1 0 0.5 0 1 0.0
O1 O-2 0.825 0.102 0.0233 1 0.0
O20 O-2 0.304 0.2088 0.8123 1 0.0
Rb5 Rb+1 0.4829 -0.0562 0.1533 1 0.0
O18 O-2 0.996 0.3448 0.7999 1 0.0
O17 O-2 0.51 0.2298 0.0358 1 0.0
U3 U+6 0.33905 0.27449 -0.03742 1 0.0
O15 O-2 0.631 0.345 0.7933 1 0.0
Rb6 Rb+1 0.9847 0.3972 0.1702 1 0.0
O13 O-2 0.812 0.5055 0.7519 1 0.0
V2 V+5 0.8129 0.3883 0.7559 1 0.0
O3 O-2 0.338 0.3972 -0.0145 1 0.0
O10 O-2 0.311 0.4598 0.8237 1 0.0
Rb2 Rb+1 0.0069 0.0586 -0.077 1 0.0
U2 U+6 0.82249 0.31502 0.88032 1 0.0
O7 O-2 0.514 0.3242 0.8903 1 0.0
O23 O-2 0.801 0.276 -0.0365 1 0.0
U5 U+6 0.31324 0.33203 0.81989 1 0.0
Rb7 Rb+1 0.9971 0.1327 0.7503 1 0.0
O6 O-2 0.14 0.3115 0.8958 1 0.0
O22 O-2 0.803 0.192 0.2239 1 0.0
